data_7055646
loop_
_publ_author_name
'Champion, Martin J. D.'
'Levason, William'
'Pugh, David'
'Reid, Gillian'

_publ_section_title
;
 Hexahalometallate salts of trivalent scandium, yttrium and lanthanum:
 cation--anion association in the solid state and in solution
;
_journal_issue 8
_journal_name_full 'New J. Chem.'
_journal_page_first 7181
_journal_paper_doi 10.1039/C6NJ01068G
_journal_volume 40
_journal_year 2016
_chemical_formula_moiety '3(C6 H11 N2), Ce Cl6'
_chemical_formula_sum 'C18 H33 Ce Cl6 N6'
_chemical_formula_weight 686.32
_chemical_name_systematic
;
 ?
;
_space_group_crystal_system monoclinic
_space_group_IT_number 14
_space_group_name_Hall '-P 2ybc'
_space_group_name_H-M_alt 'P 1 21/c 1'
_symmetry_space_group_name_Hall '-P 2ybc'
_symmetry_space_group_name_H-M 'P 1 21/c 1'
_atom_sites_solution_hydrogens geom
_atom_sites_solution_primary direct
_audit_creation_date 2014-05-07
_audit_creation_method
;
Olex2 1.2
(compiled 2014.03.20 svn.r2914 for OlexSys, GUI svn.r4816)
;
_audit_update_record
;
2016-06-15 deposited with the CCDC.
2016-06-20 downloaded from the CCDC.
;
_cell_angle_alpha 90
_cell_angle_beta 90.482(3)
_cell_angle_gamma 90
_cell_formula_units_Z 4
_cell_length_a 15.492(3)
_cell_length_b 12.549(2)
_cell_length_c 14.708(3)
_cell_measurement_reflns_used 6063
_cell_measurement_temperature 100(2)
_cell_measurement_theta_max 27.5
_cell_measurement_theta_min 2.5
_cell_volume 2859.3(9)
_computing_cell_refinement
;
CrystalClear-SM Expert 2.1 b29 (Rigaku, 2013)
;
_computing_data_collection
;
CrystalClear-SM Expert 2.1 b29 (Rigaku, 2013)
;
_computing_data_reduction
;
CrystalClear-SM Expert 2.1 b29 (Rigaku, 2013)
;
_computing_molecular_graphics 'Olex2 (Dolomanov et al., 2009)'
_computing_publication_material 'Olex2 (Dolomanov et al., 2009)'
_computing_structure_refinement 'ShelXL (Sheldrick, 2008)'
_computing_structure_solution 'ShelXS (Sheldrick, 2008)'
_diffrn_ambient_temperature 100(2)
_diffrn_detector CCD
_diffrn_detector_area_resol_mean 28.5714
_diffrn_measured_fraction_theta_full 0.996
_diffrn_measured_fraction_theta_max 0.988
_diffrn_measurement_device
;
AFC12 (Right): Kappa 3 circle
;
_diffrn_measurement_device_type 'Rigaku Saturn724+ (2x2 bin mode)'
_diffrn_measurement_method 'profile data from \w-scans'
_diffrn_measurement_specimen_support Fiber
_diffrn_orient_matrix_type d*Trek
_diffrn_orient_matrix_UB_11 -0.011993
_diffrn_orient_matrix_UB_12 -0.031827
_diffrn_orient_matrix_UB_13 0.058876
_diffrn_orient_matrix_UB_21 -0.077495
_diffrn_orient_matrix_UB_22 0.017448
_diffrn_orient_matrix_UB_23 -0.006354
_diffrn_orient_matrix_UB_31 -0.009924
_diffrn_orient_matrix_UB_32 -0.055515
_diffrn_orient_matrix_UB_33 -0.031406
_diffrn_radiation_monochromator Confocal
_diffrn_radiation_type MoK\a
_diffrn_radiation_wavelength 0.71073
_diffrn_reflns_av_R_equivalents 0.1212
_diffrn_reflns_av_unetI/netI 0.0989
_diffrn_reflns_Laue_measured_fraction_full 0.996
_diffrn_reflns_Laue_measured_fraction_max 0.988
_diffrn_reflns_limit_h_max 10
_diffrn_reflns_limit_h_min -20
_diffrn_reflns_limit_k_max 16
_diffrn_reflns_limit_k_min -14
_diffrn_reflns_limit_l_max 19
_diffrn_reflns_limit_l_min -19
_diffrn_reflns_number 13077
_diffrn_reflns_point_group_measured_fraction_full 0.996
_diffrn_reflns_point_group_measured_fraction_max 0.988
_diffrn_reflns_theta_full 25.242
_diffrn_reflns_theta_max 27.517
_diffrn_reflns_theta_min 2.500
_diffrn_source 'Sealed Tube'
_diffrn_source_current 55.0
_diffrn_source_power 2.5
_diffrn_source_voltage 45.0
_exptl_absorpt_coefficient_mu 2.170
_exptl_absorpt_correction_T_max 1.000
_exptl_absorpt_correction_T_min 0.657
_exptl_absorpt_correction_type multi-scan
_exptl_absorpt_process_details 'CrystalClear-SM Expert 2.1 b29 (Rigaku, 2013)'
_exptl_crystal_colour colourless
_exptl_crystal_colour_primary colourless
_exptl_crystal_density_diffrn 1.594
_exptl_crystal_density_method 'not measured'
_exptl_crystal_description plank
_exptl_crystal_F_000 1372
_exptl_crystal_size_max 0.19
_exptl_crystal_size_mid 0.04
_exptl_crystal_size_min 0.02
_refine_diff_density_max 3.212
_refine_diff_density_min -5.344
_refine_diff_density_rms 0.251
_refine_ls_extinction_method none
_refine_ls_goodness_of_fit_ref 1.040
_refine_ls_hydrogen_treatment constr
_refine_ls_matrix_type full
_refine_ls_number_parameters 289
_refine_ls_number_reflns 6491
_refine_ls_number_restraints 0
_refine_ls_restrained_S_all 1.040
_refine_ls_R_factor_all 0.0957
_refine_ls_R_factor_gt 0.0644
_refine_ls_shift/su_max 0.000
_refine_ls_shift/su_mean 0.000
_refine_ls_structure_factor_coef Fsqd
_refine_ls_weighting_details 'w=1/[\s^2^(Fo^2^)+(0.1000P)^2^] where P=(Fo^2^+2Fc^2^)/3'
_refine_ls_weighting_scheme calc
_refine_ls_wR_factor_gt 0.1684
_refine_ls_wR_factor_ref 0.1867
_reflns_Friedel_coverage 0.000
_reflns_number_gt 4210
_reflns_number_total 6491
_reflns_threshold_expression 'I > 2\s(I)'
_cod_data_source_file c6nj01068g1.cif
_cod_data_source_block 2012kmjdc17a1x
_cod_depositor_comments 'Adding full bibliography for 7055644--7055651.cif.'
_cod_original_cell_volume 2859.2(9)
_cod_database_code 7055646
_shelxl_version_number 2014-3
_shelx_space_group_comment
;
The symmetry employed for this shelxl refinement is uniquely defined
by the following loop, which should always be used as a source of
symmetry information in preference to the above space-group names.
They are only intended as comments.
;
_olex2_refinement_description
;
1. Fixed Uiso
 At 1.2 times of:
  All C(H) groups, All C(H,H) groups
 At 1.5 times of:
  All C(H,H,H) groups
2.a Secondary CH2 refined with riding coordinates:
 C4(H4A,H4B), C16(H16A,H16B), C10(H10A,H10B)
2.b Aromatic/amide H refined with riding coordinates:
 C13(H13), C15(H15), C2(H2), C3(H3), C1(H1), C14(H14), C7(H7), C8(H8), C9(H9)
2.c Idealised Me refined as rotating group:
 C6(H6A,H6B,H6C), C5(H5A,H5B,H5C), C17(H17A,H17B,H17C), C18(H18A,H18B,H18C),
 C12(H12A,H12B,H12C), C11(H11A,H11B,H11C)
;

loop_
_space_group_symop_operation_xyz
'x, y, z'
'-x, y+1/2, -z+1/2'
'-x, -y, -z'
'x, -y-1/2, z-1/2'

loop_
_atom_site_label
_atom_site_type_symbol
_atom_site_fract_x
_atom_site_fract_y
_atom_site_fract_z
_atom_site_U_iso_or_equiv
_atom_site_adp_type
_atom_site_occupancy
_atom_site_site_symmetry_order
_atom_site_calc_flag
_atom_site_refinement_flags_posn
_atom_site_refinement_flags_adp
_atom_site_refinement_flags_occupancy
Ce1 Ce 0.0000 0.0000 0.0000 0.01345(15) Uani 1 2 d S T P
Ce2 Ce -0.5000 0.0000 0.5000 0.01429(15) Uani 1 2 d S T P
Cl4 Cl -0.33596(10) 0.03442(14) 0.57141(11) 0.0204(3) Uani 1 1 d . . .
Cl1 Cl -0.03519(10) -0.18314(13) 0.10029(10) 0.0190(3) Uani 1 1 d . . .
Cl5 Cl -0.49203(10) -0.21305(13) 0.54996(11) 0.0220(4) Uani 1 1 d . . .
Cl3 Cl -0.00440(11) 0.12392(13) 0.15606(11) 0.0219(4) Uani 1 1 d . . .
Cl2 Cl 0.17584(11) -0.02158(15) 0.02030(14) 0.0271(4) Uani 1 1 d . . .
Cl6 Cl -0.56963(10) 0.04416(15) 0.66888(11) 0.0247(4) Uani 1 1 d . . .
N2 N -0.1819(4) -0.1366(4) 0.4161(4) 0.0185(12) Uani 1 1 d . . .
C6 C -0.2435(4) -0.1983(6) 0.4708(5) 0.0249(15) Uani 1 1 d . . .
H6A H -0.2561 -0.1601 0.5257 0.037 Uiso 1 1 calc GR . .
H6B H -0.2188 -0.2663 0.4859 0.037 Uiso 1 1 calc GR . .
H6C H -0.2958 -0.2088 0.4366 0.037 Uiso 1 1 calc GR . .
C4 C 0.0307(4) -0.0808(5) 0.3317(4) 0.0176(13) Uani 1 1 d . . .
H4A H 0.0367 -0.0654 0.2675 0.021 Uiso 1 1 calc R . .
H4B H 0.0583 -0.1488 0.3438 0.021 Uiso 1 1 calc R . .
C13 C -0.2961(5) 0.2105(6) 0.3572(6) 0.0292(17) Uani 1 1 d . . .
H13 H -0.3384 0.1819 0.3945 0.035 Uiso 1 1 calc R . .
N1 N -0.0621(3) -0.0882(4) 0.3542(4) 0.0179(11) Uani 1 1 d . . .
N5 N -0.3088(4) 0.2407(5) 0.2731(5) 0.0281(14) Uani 1 1 d . . .
C15 C -0.1735(5) 0.2686(7) 0.3083(5) 0.0328(18) Uani 1 1 d . . .
H15 H -0.1156 0.2877 0.3063 0.039 Uiso 1 1 calc R . .
C2 C -0.1269(4) -0.0220(6) 0.3197(5) 0.0205(14) Uani 1 1 d . . .
H2 H -0.1204 0.0327 0.2777 0.025 Uiso 1 1 calc R . .
C3 C -0.2016(4) -0.0533(6) 0.3597(5) 0.0208(14) Uani 1 1 d . . .
H3 H -0.2559 -0.0235 0.3504 0.025 Uiso 1 1 calc R . .
C1 C -0.0979(4) -0.1570(5) 0.4122(4) 0.0186(13) Uani 1 1 d . . .
H1 H -0.0689 -0.2101 0.4443 0.022 Uiso 1 1 calc R . .
N6 N -0.2149(4) 0.2260(5) 0.3820(4) 0.0241(13) Uani 1 1 d . . .
C5 C 0.0756(5) 0.0056(5) 0.3869(6) 0.0252(16) Uani 1 1 d . . .
H5A H 0.0516 0.0737 0.3713 0.038 Uiso 1 1 calc GR . .
H5B H 0.1362 0.0053 0.3736 0.038 Uiso 1 1 calc GR . .
H5C H 0.0675 -0.0077 0.4505 0.038 Uiso 1 1 calc GR . .
C17 C -0.3761(6) 0.1591(7) 0.1364(6) 0.045(2) Uani 1 1 d . . .
H17A H -0.3614 0.0887 0.1567 0.068 Uiso 1 1 calc GR . .
H17B H -0.3303 0.1869 0.0998 0.068 Uiso 1 1 calc GR . .
H17C H -0.4284 0.1563 0.1009 0.068 Uiso 1 1 calc GR . .
C18 C -0.1745(5) 0.2021(6) 0.4698(5) 0.0287(17) Uani 1 1 d . . .
H18A H -0.1728 0.2655 0.5063 0.043 Uiso 1 1 calc GR . .
H18B H -0.1168 0.1768 0.4604 0.043 Uiso 1 1 calc GR . .
H18C H -0.2074 0.1483 0.5004 0.043 Uiso 1 1 calc GR . .
C16 C -0.3892(5) 0.2298(8) 0.2169(6) 0.042(2) Uani 1 1 d . . .
H16A H -0.4073 0.2998 0.1962 0.050 Uiso 1 1 calc R . .
H16B H -0.4348 0.2008 0.2542 0.050 Uiso 1 1 calc R . .
C14 C -0.2305(5) 0.2779(8) 0.2397(5) 0.037(2) Uani 1 1 d . . .
H14 H -0.2199 0.3040 0.1816 0.044 Uiso 1 1 calc R . .
N4 N -0.2840(3) -0.2446(5) 0.2028(4) 0.0206(12) Uani 1 1 d . . .
C7 C -0.3485(4) -0.3072(6) 0.2277(5) 0.0259(16) Uani 1 1 d . . .
H7 H -0.4062 -0.2963 0.2125 0.031 Uiso 1 1 calc R . .
N3 N -0.3190(4) -0.3875(5) 0.2771(4) 0.0233(13) Uani 1 1 d . . .
C8 C -0.2306(4) -0.3764(6) 0.2833(5) 0.0243(15) Uani 1 1 d . . .
H8 H -0.1930 -0.4221 0.3137 0.029 Uiso 1 1 calc R . .
C9 C -0.2085(5) -0.2888(6) 0.2381(5) 0.0256(16) Uani 1 1 d . . .
H9 H -0.1529 -0.2620 0.2314 0.031 Uiso 1 1 calc R . .
C12 C -0.2930(5) -0.1461(6) 0.1502(5) 0.0303(17) Uani 1 1 d . . .
H12A H -0.3376 -0.1548 0.1051 0.045 Uiso 1 1 calc GR . .
H12B H -0.2394 -0.1302 0.1209 0.045 Uiso 1 1 calc GR . .
H12C H -0.3080 -0.0886 0.1902 0.045 Uiso 1 1 calc GR . .
C10 C -0.3712(6) -0.4753(7) 0.3147(6) 0.036(2) Uani 1 1 d . . .
H10A H -0.3387 -0.5412 0.3103 0.044 Uiso 1 1 calc R . .
H10B H -0.4232 -0.4833 0.2780 0.044 Uiso 1 1 calc R . .
C11 C -0.3964(5) -0.4582(7) 0.4124(5) 0.0317(18) Uani 1 1 d . . .
H11A H -0.4250 -0.3907 0.4181 0.048 Uiso 1 1 calc GR . .
H11B H -0.3456 -0.4588 0.4502 0.048 Uiso 1 1 calc GR . .
H11C H -0.4347 -0.5141 0.4310 0.048 Uiso 1 1 calc GR . .

loop_
_atom_site_aniso_label
_atom_site_aniso_U_11
_atom_site_aniso_U_22
_atom_site_aniso_U_33
_atom_site_aniso_U_23
_atom_site_aniso_U_13
_atom_site_aniso_U_12
Ce1 0.0107(3) 0.0151(3) 0.0145(3) -0.00006(19) -0.00251(18) -0.00131(19)
Ce2 0.0090(2) 0.0192(3) 0.0146(3) -0.00075(19) -0.00165(18) -0.00090(19)
Cl4 0.0108(7) 0.0260(8) 0.0245(8) -0.0009(7) -0.0035(6) -0.0013(6)
Cl1 0.0198(8) 0.0194(8) 0.0178(7) 0.0042(6) -0.0027(6) -0.0020(6)
Cl5 0.0189(8) 0.0229(8) 0.0242(8) -0.0002(7) -0.0044(6) 0.0005(7)
Cl3 0.0285(9) 0.0197(8) 0.0176(7) -0.0027(6) 0.0009(6) -0.0047(7)
Cl2 0.0120(7) 0.0331(9) 0.0362(10) 0.0005(8) -0.0044(7) 0.0004(7)
Cl6 0.0171(8) 0.0386(10) 0.0184(7) -0.0050(8) 0.0000(6) 0.0018(7)
N2 0.018(3) 0.015(3) 0.022(3) 0.001(2) 0.000(2) -0.001(2)
C6 0.021(3) 0.026(4) 0.028(4) 0.005(3) 0.006(3) -0.002(3)
C4 0.010(3) 0.025(3) 0.018(3) 0.002(3) 0.002(2) 0.002(3)
C13 0.017(3) 0.031(4) 0.040(4) 0.008(3) 0.000(3) 0.003(3)
N1 0.012(3) 0.023(3) 0.019(3) -0.003(2) 0.000(2) 0.002(2)
N5 0.011(3) 0.037(4) 0.036(4) 0.003(3) -0.005(3) 0.001(3)
C15 0.019(4) 0.053(5) 0.027(4) 0.008(4) 0.004(3) -0.012(4)
C2 0.018(3) 0.024(3) 0.019(3) 0.005(3) 0.003(3) 0.007(3)
C3 0.012(3) 0.026(4) 0.024(3) 0.005(3) -0.001(3) 0.003(3)
C1 0.024(3) 0.015(3) 0.016(3) 0.001(3) -0.005(3) 0.004(3)
N6 0.021(3) 0.027(3) 0.025(3) 0.004(3) 0.002(2) -0.003(3)
C5 0.019(3) 0.024(4) 0.032(4) -0.003(3) -0.002(3) -0.004(3)
C17 0.054(6) 0.038(5) 0.044(5) 0.004(4) -0.030(4) -0.011(4)
C18 0.030(4) 0.029(4) 0.027(4) 0.006(3) -0.007(3) -0.009(3)
C16 0.017(4) 0.062(6) 0.046(5) 0.022(5) -0.012(4) -0.010(4)
C14 0.025(4) 0.060(6) 0.026(4) 0.017(4) -0.008(3) -0.019(4)
N4 0.016(3) 0.029(3) 0.017(3) -0.005(2) -0.001(2) 0.004(2)
C7 0.014(3) 0.043(4) 0.021(3) -0.006(3) -0.006(3) 0.005(3)
N3 0.018(3) 0.033(3) 0.019(3) -0.001(3) -0.006(2) -0.004(3)
C8 0.016(3) 0.034(4) 0.023(3) -0.005(3) -0.007(3) 0.004(3)
C9 0.016(3) 0.032(4) 0.029(4) -0.006(3) -0.001(3) 0.003(3)
C12 0.044(5) 0.029(4) 0.018(3) 0.001(3) -0.002(3) 0.002(4)
C10 0.043(5) 0.037(4) 0.028(4) 0.000(4) -0.010(4) -0.020(4)
C11 0.015(3) 0.053(5) 0.027(4) 0.005(4) 0.001(3) -0.001(4)

loop_
_atom_type_symbol
_atom_type_description
_atom_type_scat_dispersion_real
_atom_type_scat_dispersion_imag
_atom_type_scat_source
C C 0.0033 0.0016 'International Tables Vol C Tables 4.2.6.8 and 6.1.1.4'
H H 0.0000 0.0000 'International Tables Vol C Tables 4.2.6.8 and 6.1.1.4'
N N 0.0061 0.0033 'International Tables Vol C Tables 4.2.6.8 and 6.1.1.4'
Cl Cl 0.1484 0.1585 'International Tables Vol C Tables 4.2.6.8 and 6.1.1.4'
Ce Ce -0.2486 2.6331 'International Tables Vol C Tables 4.2.6.8 and 6.1.1.4'

loop_
_geom_angle_atom_site_label_1
_geom_angle_atom_site_label_2
_geom_angle_atom_site_label_3
_geom_angle
_geom_angle_site_symmetry_1
_geom_angle_site_symmetry_3
Cl1 Ce1 Cl1 180.0 3 .
Cl3 Ce1 Cl1 91.04(5) . .
Cl3 Ce1 Cl1 91.04(5) 3 3
Cl3 Ce1 Cl1 88.96(5) 3 .
Cl3 Ce1 Cl1 88.96(5) . 3
Cl3 Ce1 Cl3 180.0 3 .
Cl2 Ce1 Cl1 93.40(5) . .
Cl2 Ce1 Cl1 86.60(5) . 3
Cl2 Ce1 Cl1 93.40(5) 3 3
Cl2 Ce1 Cl1 86.60(5) 3 .
Cl2 Ce1 Cl3 90.19(5) . 3
Cl2 Ce1 Cl3 89.81(5) . .
Cl2 Ce1 Cl3 89.81(5) 3 3
Cl2 Ce1 Cl3 90.19(5) 3 .
Cl2 Ce1 Cl2 180.0 . 3
Cl4 Ce2 Cl4 180.0 . 3_456
Cl5 Ce2 Cl4 90.64(5) 3_456 3_456
Cl5 Ce2 Cl4 89.36(5) . 3_456
Cl5 Ce2 Cl4 89.36(5) 3_456 .
Cl5 Ce2 Cl4 90.64(5) . .
Cl5 Ce2 Cl5 180.0 3_456 .
Cl6 Ce2 Cl4 89.53(5) 3_456 3_456
Cl6 Ce2 Cl4 90.47(5) . 3_456
Cl6 Ce2 Cl4 89.53(5) . .
Cl6 Ce2 Cl4 90.47(5) 3_456 .
Cl6 Ce2 Cl5 88.40(5) . .
Cl6 Ce2 Cl5 91.60(5) 3_456 .
Cl6 Ce2 Cl5 88.40(5) 3_456 3_456
Cl6 Ce2 Cl5 91.60(5) . 3_456
Cl6 Ce2 Cl6 180.0 3_456 .
C3 N2 C6 126.2(6) . .
C1 N2 C6 124.2(6) . .
C1 N2 C3 109.5(5) . .
N1 C4 C5 111.5(5) . .
N5 C13 N6 110.8(7) . .
C2 N1 C4 125.4(6) . .
C1 N1 C4 126.3(5) . .
C1 N1 C2 108.3(6) . .
C13 N5 C16 128.0(7) . .
C13 N5 C14 107.8(6) . .
C14 N5 C16 124.0(7) . .
C14 C15 N6 108.7(7) . .
C3 C2 N1 106.4(6) . .
C2 C3 N2 107.3(6) . .
N2 C1 N1 108.4(5) . .
C13 N6 C15 106.8(6) . .
C13 N6 C18 127.9(6) . .
C15 N6 C18 125.3(6) . .
N5 C16 C17 112.0(7) . .
C15 C14 N5 106.0(7) . .
C7 N4 C9 107.1(6) . .
C7 N4 C12 125.3(6) . .
C9 N4 C12 127.6(6) . .
N3 C7 N4 110.2(6) . .
C7 N3 C8 107.4(6) . .
C7 N3 C10 125.9(6) . .
C8 N3 C10 126.7(6) . .
C9 C8 N3 108.1(6) . .
C8 C9 N4 107.3(6) . .
N3 C10 C11 113.3(7) . .

loop_
_geom_bond_atom_site_label_1
_geom_bond_atom_site_label_2
_geom_bond_distance
_geom_bond_site_symmetry_2
Ce1 Cl1 2.7872(16) .
Ce1 Cl1 2.7871(16) 3
Ce1 Cl3 2.7738(16) 3
Ce1 Cl3 2.7738(16) .
Ce1 Cl2 2.7514(17) 3
Ce1 Cl2 2.7514(17) .
Ce2 Cl4 2.7756(15) 3_456
Ce2 Cl4 2.7755(15) .
Ce2 Cl5 2.7752(17) .
Ce2 Cl5 2.7752(17) 3_456
Ce2 Cl6 2.7722(17) .
Ce2 Cl6 2.7722(17) 3_456
N2 C6 1.474(8) .
N2 C3 1.369(8) .
N2 C1 1.327(8) .
C4 N1 1.481(8) .
C4 C5 1.519(9) .
C13 N5 1.307(10) .
C13 N6 1.321(9) .
N1 C2 1.396(8) .
N1 C1 1.337(9) .
N5 C16 1.495(9) .
N5 C14 1.394(9) .
C15 N6 1.373(9) .
C15 C14 1.340(10) .
C2 C3 1.360(9) .
N6 C18 1.461(9) .
C17 C16 1.495(13) .
N4 C7 1.325(9) .
N4 C9 1.392(9) .
N4 C12 1.464(9) .
C7 N3 1.322(9) .
N3 C8 1.378(8) .
N3 C10 1.478(10) .
C8 C9 1.331(11) .
C10 C11 1.508(11) .

loop_
_geom_hbond_atom_site_label_D
_geom_hbond_atom_site_label_H
_geom_hbond_atom_site_label_A
_geom_hbond_distance_DH
_geom_hbond_distance_HA
_geom_hbond_distance_DA
_geom_hbond_angle_DHA
_geom_hbond_site_symmetry_A
C13 H13 Cl5 0.93 2.79 3.566(8) 142.2 3_456
C15 H15 Cl1 0.93 2.72 3.544(8) 147.4 2
C2 H2 Cl3 0.93 2.79 3.581(7) 143.4 .
C3 H3 Cl6 0.93 2.73 3.567(7) 150.7 3_456
C1 H1 Cl1 0.93 2.70 3.547(6) 151.0 4_556
C1 H1 Cl3 0.93 2.80 3.333(7) 117.5 2_545
C7 H7 Cl5 0.93 2.73 3.427(7) 132.6 4
C8 H8 Cl2 0.93 2.75 3.513(7) 139.6 2_545
C9 H9 Cl1 0.93 2.84 3.629(8) 142.8 .
